data_1010923
loop_
_publ_author_name
'Brosset, C'

_publ_section_title 'Die Kristallstruktur des Chioliths'
_journal_coden_ASTM ZAACAB
_journal_name_full
;
Zeitschrift fuer Anorganische und Allgemeine Chemie
;
_journal_page_first 201
_journal_page_last 208
_journal_paper_doi 10.1002/zaac.19382380205
_journal_volume 238
_journal_year 1938
_chemical_formula_structural 'Na5 Al3 F14'
_chemical_formula_sum 'Al3 F14 Na5'
_chemical_name_mineral Chiolite
_chemical_name_systematic 'Pentasodium trialuminium fluoride'
_space_group_IT_number 128
_symmetry_cell_setting tetragonal
_symmetry_Int_Tables_number 128
_symmetry_space_group_name_Hall '-P 4 2n'
_symmetry_space_group_name_H-M 'P 4/m n c'
_cell_angle_alpha 90
_cell_angle_beta 90
_cell_angle_gamma 90
_cell_formula_units_Z 2
_cell_length_a 7.00(1)
_cell_length_b 7.00(1)
_cell_length_c 10.39(1)
_cell_volume 509.1
_database_code_amcsd 0015747
_exptl_crystal_density_diffrn 3.013
_exptl_crystal_density_meas 3.01
_cod_database_code 1010923

loop_
_space_group_symop_operation_xyz
x,y,z
-x,-y,z
1/2+x,1/2-y,1/2+z
1/2-x,1/2+y,1/2+z
-y,x,z
y,-x,z
1/2+y,1/2+x,1/2+z
1/2-y,1/2-x,1/2+z
-x,-y,-z
x,y,-z
1/2-x,1/2+y,1/2-z
1/2+x,1/2-y,1/2-z
y,-x,-z
-y,x,-z
1/2-y,1/2-x,1/2-z
1/2+y,1/2+x,1/2-z

loop_
_atom_site_label
_atom_site_type_symbol
_atom_site_symmetry_multiplicity
_atom_site_Wyckoff_symbol
_atom_site_fract_x
_atom_site_fract_y
_atom_site_fract_z
_atom_site_occupancy
_atom_site_attached_hydrogens
_atom_site_calc_flag
Na1 Na1+ 2 b 0. 0. 0.5 1. 0 d
Na2 Na1+ 8 g 0.275 0.775 0.25 1. 0 d
Al1 Al3+ 2 a 0. 0. 0. 1. 0 d
Al2 Al3+ 4 c 0. 0.5 0. 1. 0 d
F1 F1- 4 e 0. 0. 0.185 1. 0 d
F2 F1- 8 h 0.07 0.25 0. 1. 0 d
F3 F1- 16 i 0.21 0.535 0.12 1. 0 d

loop_
_atom_type_symbol
_atom_type_oxidation_number
Na1+ 1.000
Al3+ 3.000
F1- -1.000

loop_
_cod_related_entry_id
_cod_related_entry_database
_cod_related_entry_code
1 AMCSD 0015747
